data_4511720
loop_
_publ_author_name
'Yufit, D. S.'
'Shishkin, O. V.'
'Zubatyuk, R. I.'
'Howard, J. A. K.'

_publ_section_title
;
 Trimethyltrioxane (Paraldehyde) and Its Halomethanes Complexes:
 Crystallization, Structures, and Analysis of Packing Motifs
;
_journal_issue 9
_journal_name_full 'Crystal Growth &amp; Design'
_journal_page_first 4303
_journal_paper_doi 10.1021/cg500354t
_journal_volume 14
_journal_year 2014
_chemical_formula_moiety 'C H Br3, C6 H12 O3'
_chemical_formula_sum 'C7 H13 Br3 O3'
_chemical_formula_weight 384.90
_chemical_name_common
;
molecular complex (1:1) of paraldehyde with chloroform
;
_chemical_name_systematic
;
 2,4,6-trimethyl-1,3,5-trioxane tribromomethane (1:1)  
;
_space_group_crystal_system monoclinic
_space_group_IT_number 14
_space_group_name_Hall '-P 2ybc'
_space_group_name_H-M_alt 'P 1 21/c 1'
_symmetry_space_group_name_Hall '-P 2ybc'
_symmetry_space_group_name_H-M 'P 1 21/c 1'
_atom_sites_solution_hydrogens geom
_atom_sites_solution_primary direct
_atom_sites_solution_secondary difmap
_audit_creation_date 2013-05-16
_audit_creation_method
;
  Olex2 1.2-beta
  (compiled Apr 23 2013 17:54:37, GUI svn.r4466)
;
_cell_angle_alpha 90.00
_cell_angle_beta 107.010(10)
_cell_angle_gamma 90.00
_cell_formula_units_Z 4
_cell_length_a 11.632(3)
_cell_length_b 14.062(3)
_cell_length_c 8.2400(10)
_cell_measurement_reflns_used 608
_cell_measurement_temperature 220
_cell_measurement_theta_max 22.43
_cell_measurement_theta_min 2.33
_cell_volume 1288.8(5)
_computing_cell_refinement 'SAINT v6.45A (Bruker, 2003)'
_computing_data_collection 'SMART v5.625 (Bruker, 2001)'
_computing_data_reduction 'SAINT v6.45A (Bruker, 2003)'
_computing_molecular_graphics
;
O. V. Dolomanov, L. J. Bourhis, R. J. Gildea, J. A. K. Howard and H. Puschmann,
OLEX2: a complete structure solution, refinement and analysis program.
J. Appl. Cryst. (2009). 42, 339-341.
;
_computing_publication_material
;
O. V. Dolomanov, L. J. Bourhis, R. J. Gildea, J. A. K. Howard and H. Puschmann,
OLEX2: a complete structure solution, refinement and analysis program.
J. Appl. Cryst. (2009). 42, 339-341.
;
_computing_structure_refinement
;
XL, G.M. Sheldrick, Acta Cryst.
(2008). A64, 112-122
;
_computing_structure_solution
;
XS, G.M. Sheldrick, Acta Cryst.
(2008). A64, 112-122
;
_diffrn_ambient_temperature 220
_diffrn_detector 'CCD area detector'
_diffrn_detector_area_resol_mean 5.6
_diffrn_detector_type 'Bruker SMART CCD 6000 area detector'
_diffrn_measured_fraction_theta_full 0.861
_diffrn_measured_fraction_theta_max 0.861
_diffrn_measurement_device 'three-circle diffractometer'
_diffrn_measurement_device_type 'Bruker SMART CCD 6000 area detector'
_diffrn_measurement_method '\w scans'
_diffrn_radiation_monochromator graphite
_diffrn_radiation_probe x-ray
_diffrn_radiation_type MoK\a
_diffrn_radiation_wavelength 0.71073
_diffrn_radiation_xray_symbol K-L~3~
_diffrn_reflns_av_R_equivalents 0.1341
_diffrn_reflns_av_unetI/netI 0.1246
_diffrn_reflns_limit_h_max 12
_diffrn_reflns_limit_h_min -14
_diffrn_reflns_limit_k_max 17
_diffrn_reflns_limit_k_min -17
_diffrn_reflns_limit_l_max 6
_diffrn_reflns_limit_l_min -8
_diffrn_reflns_number 8920
_diffrn_reflns_theta_full 27.00
_diffrn_reflns_theta_max 27.00
_diffrn_reflns_theta_min 1.83
_diffrn_source 'sealed X-ray tube'
_diffrn_source_target Mo
_diffrn_source_type 'sealed X-ray tube'
_exptl_absorpt_coefficient_mu 9.368
_exptl_absorpt_correction_T_max 0.1723
_exptl_absorpt_correction_T_min 0.0000
_exptl_absorpt_correction_type multi-scan
_exptl_absorpt_process_details
;
SADABS-2006/1 (Bruker,2006) was used for absorption correction.
R(int) was 0.2136 before and 0.0627 after correction.
The Ratio of minimum to maximum transmission is 0.0000.
The \l/2 correction factor is 0.0015.
;
_exptl_crystal_colour 'dull light colourless'
_exptl_crystal_colour_lustre dull
_exptl_crystal_colour_modifier light
_exptl_crystal_colour_primary colourless
_exptl_crystal_density_diffrn 1.984
_exptl_crystal_density_method 'not measured'
_exptl_crystal_description cylinder
_exptl_crystal_F_000 736
_exptl_crystal_recrystallization_method 'in situ crystallisation at 228K'
_exptl_crystal_size_max 0.4
_exptl_crystal_size_mid 0.3
_exptl_crystal_size_min 0.3
_refine_diff_density_max 0.500
_refine_diff_density_min -0.756
_refine_diff_density_rms 0.137
_refine_ls_extinction_method none
_refine_ls_goodness_of_fit_ref 0.974
_refine_ls_hydrogen_treatment constr
_refine_ls_matrix_type full
_refine_ls_number_parameters 121
_refine_ls_number_reflns 2430
_refine_ls_number_restraints 0
_refine_ls_restrained_S_all 0.974
_refine_ls_R_factor_all 0.1224
_refine_ls_R_factor_gt 0.0554
_refine_ls_shift/su_max 0.000
_refine_ls_shift/su_mean 0.000
_refine_ls_structure_factor_coef Fsqd
_refine_ls_weighting_details 'calc w=1/[\s^2^(Fo^2^)+(0.0000P)^2^+0.0000P] where P=(Fo^2^+2Fc^2^)/3'
_refine_ls_weighting_scheme calc
_refine_ls_wR_factor_gt 0.1238
_refine_ls_wR_factor_ref 0.1465
_reflns_number_gt 1315
_reflns_number_total 2430
_reflns_threshold_expression >2sigma(I)
_cod_data_source_file cg500354t_si_001.cif
_cod_data_source_block BFTMT
_cod_depositor_comments 'Adding full bibliography for 4511720--4511724.cif.'
_cod_database_code 4511720
_olex2_refinement_description
;
1. Fixed Uiso
 At 1.2 times of:
  H1S of C1S, H1 of C1, H2 of C2, H3 of C3
 At 1.5 times of:
  {H5A,H5B,H5C} of C5, {H6A,H6B,H6C} of C6, {H4A,H4B,H4C} of C4
2.a Ternary CH refined with riding coordinates:
 C1S(H1S), C1(H1), C2(H2), C3(H3)
2.b Idealised Me refined as rotating group:
 C4(H4A,H4B,H4C), C5(H5A,H5B,H5C), C6(H6A,H6B,H6C)
;

loop_
_space_group_symop_id
_space_group_symop_operation_xyz
1 'x, y, z'
2 '-x, y+1/2, -z+1/2'
3 '-x, -y, -z'
4 'x, -y-1/2, z-1/2'

loop_
_atom_site_label
_atom_site_type_symbol
_atom_site_fract_x
_atom_site_fract_y
_atom_site_fract_z
_atom_site_U_iso_or_equiv
_atom_site_adp_type
_atom_site_occupancy
_atom_site_symmetry_multiplicity
_atom_site_calc_flag
_atom_site_refinement_flags
Br1 Br 0.70601(10) 0.28348(7) 0.41968(13) 0.0609(3) Uani 1 1 d .
Br2 Br 0.88905(9) 0.40317(8) 0.28586(13) 0.0653(4) Uani 1 1 d .
Br3 Br 0.60962(10) 0.42302(8) 0.11070(13) 0.0698(4) Uani 1 1 d .
C1S C 0.7331(7) 0.4014(6) 0.3187(11) 0.045(2) Uani 1 1 d .
H1S H 0.7295 0.4539 0.3988 0.054 Uiso 1 1 calc R
O1 O 0.7037(5) 0.5449(4) 0.6075(7) 0.0434(14) Uani 1 1 d .
O2 O 0.8667(5) 0.6205(4) 0.7878(7) 0.0505(15) Uani 1 1 d .
O3 O 0.7173(6) 0.7094(4) 0.6039(8) 0.0513(15) Uani 1 1 d .
C1 C 0.7857(9) 0.5428(6) 0.7707(12) 0.053(2) Uani 1 1 d .
H1 H 0.7423 0.5463 0.8590 0.063 Uiso 1 1 calc R
C2 C 0.8000(9) 0.7084(6) 0.7648(12) 0.054(2) Uani 1 1 d .
H2 H 0.7572 0.7146 0.8534 0.065 Uiso 1 1 calc R
C3 C 0.6360(8) 0.6318(7) 0.5805(11) 0.052(2) Uani 1 1 d .
H3 H 0.5883 0.6364 0.6634 0.062 Uiso 1 1 calc R
C4 C 0.8600(9) 0.4526(7) 0.7914(12) 0.068(3) Uani 1 1 d .
H4A H 0.9032 0.4510 0.7056 0.101 Uiso 1 1 calc R
H4B H 0.8068 0.3972 0.7770 0.101 Uiso 1 1 calc R
H4C H 0.9179 0.4512 0.9049 0.101 Uiso 1 1 calc R
C5 C 0.8856(11) 0.7901(7) 0.7776(15) 0.086(4) Uani 1 1 d .
H5A H 0.8416 0.8502 0.7690 0.129 Uiso 1 1 calc R
H5B H 0.9227 0.7860 0.6853 0.129 Uiso 1 1 calc R
H5C H 0.9483 0.7873 0.8870 0.129 Uiso 1 1 calc R
C6 C 0.5537(9) 0.6325(7) 0.4047(13) 0.070(3) Uani 1 1 d .
H6A H 0.6007 0.6271 0.3239 0.105 Uiso 1 1 calc R
H6B H 0.5081 0.6922 0.3846 0.105 Uiso 1 1 calc R
H6C H 0.4979 0.5788 0.3895 0.105 Uiso 1 1 calc R

loop_
_atom_site_aniso_label
_atom_site_aniso_U_11
_atom_site_aniso_U_22
_atom_site_aniso_U_33
_atom_site_aniso_U_23
_atom_site_aniso_U_13
_atom_site_aniso_U_12
Br1 0.0717(7) 0.0501(6) 0.0610(7) 0.0062(5) 0.0196(5) -0.0011(5)
Br2 0.0530(6) 0.0770(8) 0.0645(8) 0.0064(5) 0.0148(5) -0.0037(5)
Br3 0.0678(7) 0.0734(8) 0.0565(7) 0.0043(5) -0.0001(5) 0.0274(6)
C1S 0.040(5) 0.041(5) 0.051(6) -0.002(4) 0.006(4) 0.007(4)
O1 0.045(3) 0.034(3) 0.047(4) 0.003(3) 0.007(3) -0.005(3)
O2 0.051(4) 0.046(4) 0.054(4) -0.005(3) 0.016(3) -0.010(3)
O3 0.058(4) 0.037(3) 0.061(4) -0.002(3) 0.021(3) -0.003(3)
C1 0.062(6) 0.040(5) 0.057(7) 0.001(4) 0.019(5) -0.012(5)
C2 0.063(6) 0.050(6) 0.053(6) -0.017(5) 0.021(5) -0.016(5)
C3 0.055(6) 0.061(6) 0.047(6) 0.004(5) 0.027(5) 0.008(5)
C4 0.067(7) 0.052(6) 0.068(7) 0.004(5) -0.003(5) -0.014(5)
C5 0.098(10) 0.061(7) 0.094(9) -0.014(6) 0.019(7) -0.036(7)
C6 0.050(6) 0.077(8) 0.078(8) -0.002(6) 0.011(6) 0.014(5)

loop_
_atom_type_symbol
_atom_type_description
_atom_type_scat_dispersion_real
_atom_type_scat_dispersion_imag
_atom_type_scat_source
C C 0.0033 0.0016 'International Tables Vol C Tables 4.2.6.8 and 6.1.1.4'
H H 0.0000 0.0000 'International Tables Vol C Tables 4.2.6.8 and 6.1.1.4'
Br Br -0.2901 2.4595 'International Tables Vol C Tables 4.2.6.8 and 6.1.1.4'
O O 0.0106 0.0060 'International Tables Vol C Tables 4.2.6.8 and 6.1.1.4'

loop_
_geom_angle_atom_site_label_1
_geom_angle_atom_site_label_2
_geom_angle_atom_site_label_3
_geom_angle
_geom_angle_site_symmetry_3
C1S Br2 O2 61.5(3) 3_665
Br1 C1S H1S 108.0 .
Br2 C1S Br1 110.8(4) .
Br2 C1S Br3 111.5(4) .
Br2 C1S H1S 108.0 .
Br3 C1S Br1 110.5(4) .
Br3 C1S H1S 108.0 .
C1 O1 C3 110.7(6) .
C1 O2 C2 109.3(7) .
C2 O3 C3 111.7(7) .
O1 C1 O2 108.9(7) .
O1 C1 H1 110.5 .
O1 C1 C4 109.2(7) .
O2 C1 H1 110.5 .
O2 C1 C4 107.0(8) .
C4 C1 H1 110.5 .
O2 C2 H2 110.0 .
O2 C2 C5 109.0(9) .
O3 C2 O2 109.2(7) .
O3 C2 H2 110.0 .
O3 C2 C5 108.6(8) .
C5 C2 H2 110.0 .
O1 C3 H3 109.7 .
O1 C3 C6 108.9(8) .
O3 C3 O1 108.7(7) .
O3 C3 H3 109.7 .
O3 C3 C6 110.0(8) .
C6 C3 H3 109.7 .
C1 C4 H4A 109.5 .
C1 C4 H4B 109.5 .
C1 C4 H4C 109.5 .
H4A C4 H4B 109.5 .
H4A C4 H4C 109.5 .
H4B C4 H4C 109.5 .
C2 C5 H5A 109.5 .
C2 C5 H5B 109.5 .
C2 C5 H5C 109.5 .
H5A C5 H5B 109.5 .
H5A C5 H5C 109.5 .
H5B C5 H5C 109.5 .
C3 C6 H6A 109.5 .
C3 C6 H6B 109.5 .
C3 C6 H6C 109.5 .
H6A C6 H6B 109.5 .
H6A C6 H6C 109.5 .
H6B C6 H6C 109.5 .

loop_
_geom_bond_atom_site_label_1
_geom_bond_atom_site_label_2
_geom_bond_distance
_geom_bond_site_symmetry_2
Br1 C1S 1.922(8) .
Br2 C1S 1.911(8) .
Br2 O2 10.495(6) 3_665
Br3 C1S 1.911(8) .
C1S H1S 1.0000 .
O1 C1 1.403(10) .
O1 C3 1.437(10) .
O2 C1 1.422(10) .
O2 C2 1.442(11) .
O3 C2 1.391(11) .
O3 C3 1.419(11) .
C1 H1 1.0000 .
C1 C4 1.517(13) .
C2 H2 1.0000 .
C2 C5 1.504(13) .
C3 H3 1.0000 .
C3 C6 1.484(12) .
C4 H4A 0.9800 .
C4 H4B 0.9800 .
C4 H4C 0.9800 .
C5 H5A 0.9800 .
C5 H5B 0.9800 .
C5 H5C 0.9800 .
C6 H6A 0.9800 .
C6 H6B 0.9800 .
C6 H6C 0.9800 .

loop_
_geom_hbond_atom_site_label_D
_geom_hbond_atom_site_label_H
_geom_hbond_atom_site_label_A
_geom_hbond_distance_DH
_geom_hbond_distance_HA
_geom_hbond_distance_DA
_geom_hbond_angle_DHA
C1S H1S O1 1.00 2.23 3.213(10) 166.6

loop_
_geom_torsion_atom_site_label_1
_geom_torsion_atom_site_label_2
_geom_torsion_atom_site_label_3
_geom_torsion_atom_site_label_4
_geom_torsion
_geom_torsion_site_symmetry_1
O2 Br2 C1S Br1 111.7(4) 3_665
O2 Br2 C1S Br3 -11.8(2) 3_665
C1 O1 C3 O3 58.2(8) .
C1 O1 C3 C6 178.0(8) .
C1 O2 C2 O3 -59.8(9) .
C1 O2 C2 C5 -178.3(8) .
C2 O2 C1 O1 60.6(9) .
C2 O2 C1 C4 178.5(7) .
C2 O3 C3 O1 -57.8(9) .
C2 O3 C3 C6 -177.0(8) .
C3 O1 C1 O2 -60.5(9) .
C3 O1 C1 C4 -177.0(7) .
C3 O3 C2 O2 59.1(9) .
C3 O3 C2 C5 177.8(8) .
